data_7116640
loop_
_publ_author_name
'Juan Du'
'Xiuli Zhang'
'Xi Sun'
'Lei Wang'

_publ_section_title
;
 Copper-catalyzed direct alpha-ketoesterification of propiophenones with
 acetophenones via C(sp^3^)-H oxidative cross-coupling
;
_journal_name_full Chem.Commun.
_journal_page_first 4372
_journal_paper_doi 10.1039/C4cc09524C
_journal_volume 51
_journal_year 2015
_chemical_formula_moiety 'C17 H14 O4'
_chemical_formula_sum 'C17 H14 O4'
_chemical_formula_weight 282.28
_chemical_name_systematic
; 
 ? 
;
_space_group_IT_number 14
_symmetry_cell_setting monoclinic
_symmetry_space_group_name_Hall '-P 2yn'
_symmetry_space_group_name_H-M 'P 1 21/n 1'
_atom_sites_solution_hydrogens geom
_atom_sites_solution_primary direct
_atom_sites_solution_secondary difmap
_audit_creation_method SHELXL-97
_audit_update_record
;
2014-11-21 deposited with the CCDC.
2015-02-03 downloaded from the CCDC.
;
_cell_angle_alpha 90.00
_cell_angle_beta 97.965(11)
_cell_angle_gamma 90.00
_cell_formula_units_Z 4
_cell_length_a 7.761(5)
_cell_length_b 9.020(6)
_cell_length_c 21.077(13)
_cell_measurement_reflns_used 936
_cell_measurement_temperature 296(2)
_cell_measurement_theta_max 19.7275
_cell_measurement_theta_min 2.4598
_cell_volume 1461.2(16)
_computing_cell_refinement 'Bruker SMART'
_computing_data_collection 'Bruker SMART APEX II'
_computing_data_reduction 'Bruker SAINT'
_computing_molecular_graphics 'Bruker SHELXTL'
_computing_publication_material 'Bruker SHELXTL'
_computing_structure_refinement 'SHELXL-97 (Sheldrick, 2008)'
_computing_structure_solution 'SHELXS-97 (Sheldrick, 2008)'
_diffrn_ambient_temperature 296(2)
_diffrn_measured_fraction_theta_full 0.999
_diffrn_measured_fraction_theta_max 0.999
_diffrn_measurement_device_type 'Bruker APEX II area detector'
_diffrn_measurement_method '\w scans'
_diffrn_radiation_monochromator graphite
_diffrn_radiation_source 'fine-focus sealed tube'
_diffrn_radiation_type MoK\a
_diffrn_radiation_wavelength 0.71073
_diffrn_reflns_av_R_equivalents 0.0513
_diffrn_reflns_av_unetI/netI 0.0707
_diffrn_reflns_limit_h_max 4
_diffrn_reflns_limit_h_min -9
_diffrn_reflns_limit_k_max 10
_diffrn_reflns_limit_k_min -10
_diffrn_reflns_limit_l_max 24
_diffrn_reflns_limit_l_min -25
_diffrn_reflns_number 7227
_diffrn_reflns_theta_full 24.99
_diffrn_reflns_theta_max 24.99
_diffrn_reflns_theta_min 1.95
_exptl_absorpt_coefficient_mu 0.091
_exptl_absorpt_correction_T_max 0.9846
_exptl_absorpt_correction_T_min 0.9748
_exptl_absorpt_correction_type multi-scan
_exptl_absorpt_process_details SADABS
_exptl_crystal_colour colorless
_exptl_crystal_density_diffrn 1.283
_exptl_crystal_density_method 'not measured'
_exptl_crystal_description plate
_exptl_crystal_F_000 592
_exptl_crystal_size_max 0.28
_exptl_crystal_size_mid 0.25
_exptl_crystal_size_min 0.17
_refine_diff_density_max 0.123
_refine_diff_density_min -0.169
_refine_diff_density_rms 0.033
_refine_ls_extinction_coef 0.010(2)
_refine_ls_extinction_expression Fc^*^=kFc[1+0.001xFc^2^\l^3^/sin(2\q)]^-1/4^
_refine_ls_extinction_method SHELXL
_refine_ls_goodness_of_fit_ref 1.013
_refine_ls_hydrogen_treatment constr
_refine_ls_matrix_type full
_refine_ls_number_parameters 192
_refine_ls_number_reflns 2567
_refine_ls_number_restraints 0
_refine_ls_restrained_S_all 1.013
_refine_ls_R_factor_all 0.0941
_refine_ls_R_factor_gt 0.0464
_refine_ls_shift/su_max 0.000
_refine_ls_shift/su_mean 0.000
_refine_ls_structure_factor_coef Fsqd
_refine_ls_weighting_details 'calc w=1/[\s^2^(Fo^2^)+(0.0491P)^2^+0.1507P] where P=(Fo^2^+2Fc^2^)/3'
_refine_ls_weighting_scheme calc
_refine_ls_wR_factor_gt 0.1151
_refine_ls_wR_factor_ref 0.1466
_reflns_number_gt 1417
_reflns_number_total 2567
_reflns_threshold_expression >2sigma(I)
_cod_data_source_file c4cc09524c2.cif
_cod_data_source_block 3
_cod_original_cell_volume 1461.4(15)
_cod_original_sg_symbol_H-M P21/n
_cod_database_code 7116640

loop_
_symmetry_equiv_pos_as_xyz
'x, y, z'
'-x+1/2, y+1/2, -z+1/2'
'-x, -y, -z'
'x-1/2, -y-1/2, z-1/2'

loop_
_atom_site_label
_atom_site_type_symbol
_atom_site_fract_x
_atom_site_fract_y
_atom_site_fract_z
_atom_site_U_iso_or_equiv
_atom_site_adp_type
_atom_site_occupancy
_atom_site_symmetry_multiplicity
_atom_site_calc_flag
_atom_site_refinement_flags
C1 C 0.7057(3) 0.3934(3) 0.06063(11) 0.0612(6) Uani 1 1 d .
C6 C 0.7686(3) 0.4811(3) 0.01496(12) 0.0732(7) Uani 1 1 d .
H6 H 0.8067 0.5770 0.0251 0.088 Uiso 1 1 calc R
C2 C 0.6492(3) 0.2520(3) 0.04446(13) 0.0788(8) Uani 1 1 d .
H2 H 0.6062 0.1926 0.0747 0.095 Uiso 1 1 calc R
C5 C 0.7744(4) 0.4253(3) -0.04578(13) 0.0846(8) Uani 1 1 d .
H5 H 0.8159 0.4838 -0.0767 0.101 Uiso 1 1 calc R
C3 C 0.6558(4) 0.1979(3) -0.01610(15) 0.0935(9) Uani 1 1 d .
H3 H 0.6171 0.1024 -0.0268 0.112 Uiso 1 1 calc R
C4 C 0.7193(4) 0.2847(3) -0.06029(14) 0.0882(9) Uani 1 1 d .
H4 H 0.7250 0.2472 -0.1011 0.106 Uiso 1 1 calc R
C11 C 0.9929(3) 1.0166(2) 0.14233(12) 0.0630(7) Uani 1 1 d .
C16 C 1.0700(4) 1.0840(3) 0.09474(13) 0.0798(8) Uani 1 1 d .
H16 H 1.0335 1.0595 0.0521 0.096 Uiso 1 1 calc R
C12 C 1.0479(3) 1.0546(3) 0.20566(13) 0.0774(8) Uani 1 1 d .
H12 H 0.9977 1.0100 0.2384 0.093 Uiso 1 1 calc R
C15 C 1.1992(4) 1.1861(3) 0.10926(18) 0.0980(10) Uani 1 1 d .
H15 H 1.2510 1.2302 0.0768 0.118 Uiso 1 1 calc R
C14 C 1.2522(4) 1.2235(4) 0.1718(2) 0.1064(11) Uani 1 1 d .
H14 H 1.3399 1.2934 0.1817 0.128 Uiso 1 1 calc R
C13 C 1.1778(4) 1.1591(4) 0.21982(17) 0.1010(10) Uani 1 1 d .
H13 H 1.2144 1.1856 0.2622 0.121 Uiso 1 1 calc R
O3 O 0.6816(2) 0.70045(18) 0.15382(8) 0.0729(5) Uani 1 1 d .
C10 C 0.8554(3) 0.9042(3) 0.12342(12) 0.0693(7) Uani 1 1 d .
O4 O 0.8178(3) 0.8662(2) 0.06803(9) 0.0964(7) Uani 1 1 d .
C9 C 0.7586(3) 0.8407(3) 0.17497(12) 0.0701(7) Uani 1 1 d .
H9 H 0.8390 0.8269 0.2147 0.084 Uiso 1 1 calc R
O1 O 0.6378(3) 0.3807(2) 0.16644(9) 0.1024(7) Uani 1 1 d .
C7 C 0.7021(3) 0.4486(3) 0.12570(12) 0.0690(7) Uani 1 1 d .
O2 O 0.9485(3) 0.6023(2) 0.15736(9) 0.0827(6) Uani 1 1 d .
C8 C 0.7934(4) 0.5927(3) 0.14622(11) 0.0666(7) Uani 1 1 d .
C17 C 0.6111(4) 0.9408(3) 0.18716(15) 0.0931(9) Uani 1 1 d .
H17A H 0.5295 0.9495 0.1487 0.140 Uiso 1 1 calc R
H17B H 0.6562 1.0370 0.1999 0.140 Uiso 1 1 calc R
H17C H 0.5538 0.8995 0.2206 0.140 Uiso 1 1 calc R

loop_
_atom_site_aniso_label
_atom_site_aniso_U_11
_atom_site_aniso_U_22
_atom_site_aniso_U_33
_atom_site_aniso_U_23
_atom_site_aniso_U_13
_atom_site_aniso_U_12
C1 0.0584(15) 0.0663(15) 0.0605(15) -0.0009(12) 0.0136(12) -0.0058(11)
C6 0.0829(18) 0.0733(16) 0.0660(17) -0.0031(14) 0.0196(14) -0.0137(13)
C2 0.088(2) 0.0704(17) 0.0801(19) -0.0028(15) 0.0201(15) -0.0145(14)
C5 0.097(2) 0.097(2) 0.0637(18) -0.0020(16) 0.0249(15) -0.0136(16)
C3 0.112(2) 0.0796(19) 0.090(2) -0.0195(17) 0.0176(19) -0.0221(17)
C4 0.097(2) 0.098(2) 0.0701(19) -0.0174(17) 0.0136(16) -0.0048(17)
C11 0.0655(16) 0.0630(14) 0.0616(16) -0.0046(12) 0.0129(12) -0.0074(12)
C16 0.085(2) 0.0830(17) 0.0738(18) 0.0036(15) 0.0196(15) -0.0119(15)
C12 0.0760(18) 0.0894(19) 0.0668(18) -0.0098(14) 0.0099(14) -0.0170(14)
C15 0.094(2) 0.096(2) 0.110(3) 0.0042(19) 0.037(2) -0.0212(18)
C14 0.081(2) 0.104(2) 0.136(3) -0.016(2) 0.024(2) -0.0351(18)
C13 0.088(2) 0.120(2) 0.094(2) -0.027(2) 0.0096(19) -0.026(2)
O3 0.0704(11) 0.0737(11) 0.0772(12) -0.0074(9) 0.0191(9) -0.0132(9)
C10 0.0778(17) 0.0738(16) 0.0570(16) -0.0026(13) 0.0114(13) -0.0106(13)
O4 0.1258(17) 0.1077(15) 0.0554(12) -0.0092(10) 0.0113(11) -0.0412(12)
C9 0.0776(17) 0.0714(15) 0.0636(16) -0.0107(13) 0.0179(13) -0.0173(14)
O1 0.1347(18) 0.1031(14) 0.0779(13) -0.0066(11) 0.0444(13) -0.0472(12)
C7 0.0738(17) 0.0738(16) 0.0634(16) 0.0002(13) 0.0237(13) -0.0143(13)
O2 0.0694(13) 0.0974(13) 0.0831(13) -0.0117(10) 0.0168(10) -0.0127(10)
C8 0.0741(19) 0.0783(17) 0.0505(14) -0.0013(13) 0.0192(13) -0.0165(15)
C17 0.096(2) 0.0892(19) 0.100(2) -0.0168(17) 0.0344(18) -0.0061(16)

loop_
_atom_type_symbol
_atom_type_description
_atom_type_scat_dispersion_real
_atom_type_scat_dispersion_imag
_atom_type_scat_source
C C 0.0033 0.0016 'International Tables Vol C Tables 4.2.6.8 and 6.1.1.4'
H H 0.0000 0.0000 'International Tables Vol C Tables 4.2.6.8 and 6.1.1.4'
O O 0.0106 0.0060 'International Tables Vol C Tables 4.2.6.8 and 6.1.1.4'

loop_
_geom_angle_atom_site_label_1
_geom_angle_atom_site_label_2
_geom_angle_atom_site_label_3
_geom_angle
C2 C1 C6 119.2(2)
C2 C1 C7 120.0(2)
C6 C1 C7 120.8(2)
C5 C6 C1 119.7(2)
C3 C2 C1 120.5(3)
C4 C5 C6 119.9(3)
C4 C3 C2 119.7(3)
C3 C4 C5 121.0(3)
C16 C11 C12 119.0(2)
C16 C11 C10 118.3(2)
C12 C11 C10 122.7(2)
C15 C16 C11 121.0(3)
C13 C12 C11 119.6(3)
C16 C15 C14 119.7(3)
C13 C14 C15 120.6(3)
C14 C13 C12 120.1(3)
C8 O3 C9 115.4(2)
O4 C10 C11 121.3(2)
O4 C10 C9 120.4(2)
C11 C10 C9 118.3(2)
O3 C9 C17 106.6(2)
O3 C9 C10 109.6(2)
C17 C9 C10 111.1(2)
O1 C7 C1 123.6(2)
O1 C7 C8 116.9(2)
C1 C7 C8 119.4(2)
O2 C8 O3 125.4(2)
O2 C8 C7 122.4(3)
O3 C8 C7 112.0(2)

loop_
_geom_bond_atom_site_label_1
_geom_bond_atom_site_label_2
_geom_bond_distance
C1 C2 1.376(3)
C1 C6 1.386(3)
C1 C7 1.463(3)
C6 C5 1.382(4)
C2 C3 1.374(4)
C5 C4 1.360(4)
C3 C4 1.360(4)
C11 C16 1.379(3)
C11 C12 1.387(3)
C11 C10 1.486(3)
C16 C15 1.365(4)
C12 C13 1.383(4)
C15 C14 1.368(4)
C14 C13 1.362(4)
O3 C8 1.327(3)
O3 C9 1.443(3)
C10 O4 1.213(3)
C10 C9 1.516(3)
C9 C17 1.507(4)
O1 C7 1.217(3)
C7 C8 1.515(3)
O2 C8 1.197(3)
